data_1536680
loop_
_publ_author_name
'Pohlkamp, M.W.'
'Hoffmann, R.D.'
'Kotzyba, G.'
'Jeitschko, W.'

_publ_section_title
;
 Preparation, properties, and crystal structure of the rare earth
 ruthenium carbides R3 Ru2 C5 (R = Y, Gd - Er)
;
_journal_name_full 'Journal of Solid State Chemistry'
_journal_page_first 77
_journal_page_last 87
_journal_volume 160
_journal_year 2001
_chemical_formula_sum 'C4.73 Ru1.862 Tb3.019'
_chemical_name_systematic 'Tb3.019 Ru1.862 C4.73'
_space_group_IT_number 176
_symmetry_space_group_name_Hall '-P 6c'
_symmetry_space_group_name_H-M 'P 63/m'
_cell_angle_alpha 90
_cell_angle_beta 90
_cell_angle_gamma 120
_cell_formula_units_Z 4
_cell_length_a 11.304
_cell_length_b 11.304
_cell_length_c 4.946
_cell_volume 547.330
_citation_journal_id_ASTM JSSCBI
_cod_data_source_file Pohlkamp_JSSCBI_2001_215.cif
_cod_data_source_block C4.73Ru1.862Tb3.019
_cod_original_cell_volume 547.3297
_cod_database_code 1536680

loop_
_symmetry_equiv_pos_as_xyz
x,y,z
x-y,x,z+1/2
-y,x-y,z
-x,-y,z+1/2
-x+y,-x,z
y,-x+y,z+1/2
-x,-y,-z
-x+y,-x,-z-1/2
y,-x+y,-z
x,y,-z-1/2
x-y,x,-z
-y,x-y,-z-1/2

loop_
_atom_site_label
_atom_site_type_symbol
_atom_site_fract_x
_atom_site_fract_y
_atom_site_fract_z
_atom_site_occupancy
_atom_site_U_iso_or_equiv
Ru1 Ru 0.19538 0.51205 0.75 0.998 0.0
Tb3 Tb 0.36774 0.50908 0.25 1.013 0.0
C3 C 0.659 0.1 0.25 0.78 0.0
C1 C 0.3231 0.2609 0.25 0.98 0.0
C4 C 0.3333 0.6667 0.536 0.5 0.0
C2 C 0.1913 0.2164 0.25 1.06 0.0
Tb1 Tb 0.26984 0.00514 0.25 0.7428 0.0
Tb2 Tb 0.2248 0.007 0.25 0.2572 0.0
Ru2 Ru 0 0 0.4259 0.365 0.0
